data_7208670
loop_
_publ_author_name
'Andrzejewski, Micha\/l'
'Olejniczak, Anna'
'Katrusiak, Andrzej'

_publ_section_title
;
 Remote halogen switch of amine hydrophilicity
;
_journal_issue 20
_journal_name_full CrystEngComm
_journal_page_first 6374
_journal_paper_doi 10.1039/c2ce25401h
_journal_volume 14
_journal_year 2012
_chemical_formula_moiety 'C7 H15 N2, 2(C H4 O), Br'
_chemical_formula_sum 'C9 H23 Br N2 O2'
_chemical_formula_weight 271.20
_chemical_name_common
;N-methyl-1,4-diazabicyclo(2.2.2)octanium bromide dimethanol
cocrystal
;
_chemical_name_systematic
;
N-methyl-1,4-diazabicyclo[2.2.2]octanium bromide dimethanol cocrystal
;
_space_group_IT_number 11
_symmetry_cell_setting monoclinic
_symmetry_space_group_name_Hall '-P 2yb'
_symmetry_space_group_name_H-M 'P 1 21/m 1'
_atom_sites_solution_hydrogens geom
_atom_sites_solution_primary direct
_atom_sites_solution_secondary difmap
_audit_creation_method SHELXL-97
_cell_angle_alpha 90.00
_cell_angle_beta 107.60(4)
_cell_angle_gamma 90.00
_cell_formula_units_Z 2
_cell_length_a 9.270(2)
_cell_length_b 6.7304(13)
_cell_length_c 9.710(4)
_cell_measurement_pressure 1200000
_cell_measurement_reflns_used 4082
_cell_measurement_temperature 296(2)
_cell_measurement_theta_max 28.23
_cell_measurement_theta_min 3.81
_cell_volume 577.5(3)
_computing_cell_refinement 'CrysAlis (Oxford Diffraction, 2002)'
_computing_data_collection 'CrysAlis (Oxford Diffraction, 2002)'
_computing_data_reduction 'CrysAlis (Oxford Diffraction, 2002)'
_computing_molecular_graphics
;
Mercury (2008)
;
_computing_publication_material 'SHELXL-97 (Sheldrick, 1997)'
_computing_structure_refinement 'SHELXL-97 (Sheldrick, 1997)'
_computing_structure_solution 'SHELXS-97 (Sheldrick, 1997)'
_diffrn_ambient_temperature 296(2)
_diffrn_measured_fraction_theta_full 0.290
_diffrn_measured_fraction_theta_max 0.290
_diffrn_measurement_method
;
HP omega scans - for more details see:
A. Budzianowski, A. Katrusiak in High-Pressure Crystallography
(Eds.: A. Katrusiak, P. F. McMillan),
Dordrecht: Kluwer Acad. Publ., 2004 pp.157-168
;
_diffrn_radiation_monochromator graphite
_diffrn_radiation_source 'fine-focus sealed tube'
_diffrn_radiation_type MoK\a
_diffrn_radiation_wavelength 0.71073
_diffrn_reflns_av_R_equivalents 0.1142
_diffrn_reflns_av_sigmaI/netI 0.0792
_diffrn_reflns_limit_h_max 12
_diffrn_reflns_limit_h_min -11
_diffrn_reflns_limit_k_max 8
_diffrn_reflns_limit_k_min -8
_diffrn_reflns_limit_l_max 5
_diffrn_reflns_limit_l_min -5
_diffrn_reflns_number 4082
_diffrn_reflns_theta_full 28.23
_diffrn_reflns_theta_max 28.23
_diffrn_reflns_theta_min 3.81
_diffrn_standards_decay_% 0
_diffrn_standards_interval_count 0
_diffrn_standards_number 0
_exptl_absorpt_coefficient_mu 3.540
_exptl_absorpt_correction_T_max 0.71
_exptl_absorpt_correction_T_min 0.56
_exptl_absorpt_correction_type integration
_exptl_absorpt_process_details
;
Katrusiak, A. (2003). REDSHABS - Program for correcting
reflections intensities for DAC absorption, gasket shadowing
and sample crystal absorption. Adam Mickiewicz University, Pozna\'n.
Katrusiak, A. (2004). Z. Kristallogr. 219, 461-467
;
_exptl_crystal_colour colourless
_exptl_crystal_density_diffrn 1.560
_exptl_crystal_density_method 'not measured'
_exptl_crystal_description plate
_exptl_crystal_F_000 284
_exptl_crystal_size_max 0.44
_exptl_crystal_size_mid 0.14
_exptl_crystal_size_min 0.10
_refine_diff_density_max 0.461
_refine_diff_density_min -0.368
_refine_diff_density_rms 0.078
_refine_ls_abs_structure_details 'Flack H D (1983), Acta Cryst. A39, 876-881'
_refine_ls_extinction_method none
_refine_ls_goodness_of_fit_ref 1.167
_refine_ls_hydrogen_treatment constr
_refine_ls_matrix_type full
_refine_ls_number_parameters 40
_refine_ls_number_reflns 447
_refine_ls_number_restraints 2
_refine_ls_restrained_S_all 1.164
_refine_ls_R_factor_all 0.0984
_refine_ls_R_factor_gt 0.0643
_refine_ls_shift/su_max 0.000
_refine_ls_shift/su_mean 0.000
_refine_ls_structure_factor_coef Fsqd
_refine_ls_weighting_details 'calc w=1/[\s^2^(Fo^2^)+(0.0779P)^2^+0.4758P] where P=(Fo^2^+2Fc^2^)/3'
_refine_ls_weighting_scheme calc
_refine_ls_wR_factor_gt 0.1434
_refine_ls_wR_factor_ref 0.1599
_reflns_number_gt 332
_reflns_number_total 447
_reflns_threshold_expression >2sigma(I)
_cod_data_source_file c2ce25401h.txt
_cod_data_source_block NmetdabcoBr12
_cod_depositor_comments
;
The following automatic conversions were performed:

'_symmetry_cell_setting' value 'Monoclinic' changed to 'monoclinic'
according to /home/saulius/struct/CIF-dictionaries/cif_core.dic
dictionary named 'cif_core.dic' version 2.4.2 from 2011-04-26.

Automatic conversion script
Id: cif_fix_values 1891 2012-01-12 08:04:46Z andrius 
;
_cod_original_sg_symbol_H-M 'P 21/m'
_cod_database_code 7208670

loop_
_symmetry_equiv_pos_as_xyz
'x, y, z'
'-x, y+1/2, -z'
'-x, -y, -z'
'x, -y-1/2, z'

loop_
_atom_site_label
_atom_site_type_symbol
_atom_site_fract_x
_atom_site_fract_y
_atom_site_fract_z
_atom_site_U_iso_or_equiv
_atom_site_adp_type
_atom_site_occupancy
_atom_site_symmetry_multiplicity
_atom_site_calc_flag
_atom_site_refinement_flags
Br1 Br 0.23763(18) 0.7500 0.0816(4) 0.040(3) Uani 1 2 d S
N1 N 0.7172(14) 0.7500 0.153(3) 0.026(3) Uiso 1 2 d S
C2 C 0.8805(19) 0.7500 0.142(5) 0.031(3) Uiso 1 2 d S
H2A H 0.8995 0.8675 0.0920 0.037 Uiso 0.50 1 calc PR
H2B H 0.8995 0.6325 0.0920 0.037 Uiso 0.50 1 calc PR
C3 C 0.983(2) 0.7500 0.311(5) 0.041(4) Uiso 1 2 d S
H3A H 1.0477 0.6337 0.3284 0.049 Uiso 0.50 1 calc PR
H3B H 1.0477 0.8663 0.3284 0.049 Uiso 0.50 1 calc PR
N4 N 0.8995(13) 0.7500 0.411(3) 0.028(3) Uiso 1 2 d S
C5 C 0.7998(13) 0.9313(13) 0.380(3) 0.037(3) Uiso 1 1 d .
H5B H 0.7448 0.9388 0.4503 0.044 Uiso 1 1 calc R
H5A H 0.8630 1.0487 0.3914 0.044 Uiso 1 1 calc R
C6 C 0.6925(13) 0.9322(13) 0.237(3) 0.031(2) Uiso 1 1 d .
H6A H 0.7055 1.0519 0.1859 0.037 Uiso 1 1 calc R
H6B H 0.5902 0.9314 0.2433 0.037 Uiso 1 1 calc R
C7 C 0.6145(19) 0.7500 0.003(5) 0.030(3) Uiso 1 2 d S
H7A H 0.5371 0.6517 -0.0060 0.036 Uiso 0.50 1 calc PR
H7B H 0.6711 0.7196 -0.0620 0.036 Uiso 0.50 1 calc PR
H7C H 0.5687 0.8786 -0.0192 0.036 Uiso 0.50 1 calc PR
C1M C 0.8880(15) 0.7500 0.768(4) 0.045(4) Uiso 1 2 d SD
H1MA H 0.8895 0.6298 0.7209 0.053 Uiso 0.50 1 d P
H1MB H 0.8978 0.7176 0.8726 0.053 Uiso 0.50 1 d P
H1MC H 0.9803 0.8259 0.7748 0.053 Uiso 0.50 1 d P
O1M O 0.7539(14) 0.861(2) 0.716(4) 0.051(4) Uiso 0.50 1 d PD
H1M H 0.6821 0.9441 0.7522 0.061 Uiso 0.50 1 d P
C2M C 0.4188(19) 0.7500 0.466(4) 0.038(5) Uiso 1 2 d SD
H2MA H 0.4133 0.6156 0.4317 0.045 Uiso 0.50 1 calc PR
H2MB H 0.4959 0.8203 0.4384 0.045 Uiso 0.50 1 calc PR
H2MC H 0.3230 0.8142 0.4244 0.045 Uiso 0.50 1 calc PR
O2M O 0.4544(15) 0.7500 0.618(4) 0.049(4) Uiso 1 2 d SD
H2M H 0.5466 0.7500 0.6540 0.059 Uiso 1 2 calc SR

loop_
_atom_site_aniso_label
_atom_site_aniso_U_11
_atom_site_aniso_U_22
_atom_site_aniso_U_33
_atom_site_aniso_U_23
_atom_site_aniso_U_13
_atom_site_aniso_U_12
Br1 0.0394(12) 0.0377(8) 0.045(9) 0.000 0.018(3) 0.000

loop_
_atom_type_symbol
_atom_type_description
_atom_type_scat_dispersion_real
_atom_type_scat_dispersion_imag
_atom_type_scat_source
C C 0.0033 0.0016 'International Tables Vol C Tables 4.2.6.8 and 6.1.1.4'
H H 0.0000 0.0000 'International Tables Vol C Tables 4.2.6.8 and 6.1.1.4'
N N 0.0061 0.0033 'International Tables Vol C Tables 4.2.6.8 and 6.1.1.4'
O O 0.0106 0.0060 'International Tables Vol C Tables 4.2.6.8 and 6.1.1.4'
Br Br -0.2901 2.4595 'International Tables Vol C Tables 4.2.6.8 and 6.1.1.4'

loop_
_geom_angle_atom_site_label_1
_geom_angle_atom_site_label_2
_geom_angle_atom_site_label_3
_geom_angle
_geom_angle_site_symmetry_1
_geom_angle_site_symmetry_3
C7 N1 C6 111.5(12) . .
C7 N1 C6 111.5(12) . 4_575
C6 N1 C6 107(2) . 4_575
C7 N1 C2 106(3) . .
C6 N1 C2 110.2(12) . .
C6 N1 C2 110.2(12) 4_575 .
N1 C2 C3 102(3) . .
N1 C2 H2A 111.3 . .
C3 C2 H2A 111.3 . .
N1 C2 H2B 111.3 . .
C3 C2 H2B 111.3 . .
H2A C2 H2B 109.2 . .
N4 C3 C2 114.8(16) . .
N4 C3 H3A 108.6 . .
C2 C3 H3A 108.6 . .
N4 C3 H3B 108.6 . .
C2 C3 H3B 108.6 . .
H3A C3 H3B 107.5 . .
C3 N4 C5 107.1(19) . 4_575
C3 N4 C5 107.1(19) . .
C5 N4 C5 108.3(11) 4_575 .
C6 C5 N4 113.5(18) . .
C6 C5 H5B 108.9 . .
N4 C5 H5B 108.9 . .
C6 C5 H5A 108.9 . .
N4 C5 H5A 108.9 . .
H5B C5 H5A 107.7 . .
C5 C6 N1 109.7(12) . .
C5 C6 H6A 109.7 . .
N1 C6 H6A 109.7 . .
C5 C6 H6B 109.7 . .
N1 C6 H6B 109.7 . .
H6A C6 H6B 108.2 . .
N1 C7 H7A 109.5 . .
N1 C7 H7B 109.5 . .
H7A C7 H7B 109.5 . .
N1 C7 H7C 109.5 . .
H7A C7 H7C 109.5 . .
H7B C7 H7C 109.5 . .
O1M C1M O1M 64.3(13) 4_575 .
O1M C1M H1MA 60.4(9) 4_575 .
O1M C1M H1MA 115(2) . .
O1M C1M H1MB 92.6(19) 4_575 .
O1M C1M H1MB 106(2) . .
H1MA C1M H1MB 107.3(16) . .
O1M C1M H1MC 163(4) 4_575 .
O1M C1M H1MC 113.8(10) . .
H1MA C1M H1MC 110(2) . .
H1MB C1M H1MC 104(3) . .
C1M O1M O1M 57.8(6) . 4_575
C1M O1M H1M 141(3) . .
O1M O1M H1M 123.6(9) 4_575 .
O2M C2M H2MA 109.5 . .
O2M C2M H2MB 109.5 . .
H2MA C2M H2MB 109.5 . .
O2M C2M H2MC 109.5 . .
H2MA C2M H2MC 109.5 . .
H2MB C2M H2MC 109.5 . .
C2M O2M H2M 109.5 . .

loop_
_geom_bond_atom_site_label_1
_geom_bond_atom_site_label_2
_geom_bond_distance
_geom_bond_site_symmetry_2
N1 C7 1.48(4) .
N1 C6 1.52(2) .
N1 C6 1.52(2) 4_575
N1 C2 1.551(18) .
C2 C3 1.63(6) .
C2 H2A 0.9700 .
C2 H2B 0.9700 .
C3 N4 1.41(4) .
C3 H3A 0.9700 .
C3 H3B 0.9700 .
N4 C5 1.505(12) 4_575
N4 C5 1.505(12) .
C5 C6 1.45(4) .
C5 H5B 0.9700 .
C5 H5A 0.9700 .
C6 H6A 0.9700 .
C6 H6B 0.9700 .
C7 H7A 0.9600 .
C7 H7B 0.9600 .
C7 H7C 0.9600 .
C1M O1M 1.408(5) 4_575
C1M O1M 1.408(5) .
C1M H1MA 0.933(19) .
C1M H1MB 1.01(4) .
C1M H1MC 0.982(11) .
O1M O1M 1.50(3) 4_575
O1M H1M 1.01(2) .
C2M O2M 1.410(5) .
C2M H2MA 0.9600 .
C2M H2MB 0.9600 .
C2M H2MC 0.9600 .
O2M H2M 0.8200 .
